data_4502092
loop_
_publ_author_name
'Liu, Hong-Sheng'
'Lan, Ya-Qian'
'Li, Shun-Li'

_publ_section_title
;
 Metal&#x2212;Organic Frameworks with Diverse Structures Constructed by
 Using Capsule-like Ligand and NiIIBased on Ionothermal and Hydrothermal
 Methods
;
_journal_issue 12
_journal_name_full 'Crystal Growth &amp; Design'
_journal_page_first 5221
_journal_paper_doi 10.1021/cg1010105
_journal_volume 10
_journal_year 2010
_chemical_formula_sum 'C66 H70 N10 Ni2 O17'
_chemical_formula_weight 1392.74
_chemical_name_systematic
;
 ?
;
_space_group_IT_number 2
_symmetry_cell_setting triclinic
_symmetry_space_group_name_Hall '-P 1'
_symmetry_space_group_name_H-M 'P -1'
_atom_sites_solution_hydrogens geom
_atom_sites_solution_primary direct
_atom_sites_solution_secondary difmap
_audit_creation_method SHELXL-97
_cell_angle_alpha 114.014(3)
_cell_angle_beta 98.404(3)
_cell_angle_gamma 100.812(3)
_cell_formula_units_Z 2
_cell_length_a 13.462(2)
_cell_length_b 16.548(3)
_cell_length_c 18.520(3)
_cell_measurement_temperature 293(2)
_cell_measurement_theta_max 28.54
_cell_measurement_theta_min 2.17
_cell_volume 3586.1(10)
_computing_cell_refinement 'SMART (Bruker, 1997)'
_computing_data_collection 'SMART (Bruker, 1997)'
_computing_data_reduction SAINT
_computing_molecular_graphics "'Diamond V3.2d (Crystal Impact, 2008)"
_computing_publication_material SHELXL-97
_computing_structure_refinement 'SHELXL-97 (Sheldrick, 1997)'
_computing_structure_solution 'SHELXS-97(Sheldrick, 1997)'
_diffrn_ambient_temperature 293(2)
_diffrn_measured_fraction_theta_full 0.977
_diffrn_measured_fraction_theta_max 0.892
_diffrn_measurement_device_type 'Bruker APEX CCD area-detector'
_diffrn_measurement_method '\w scans'
_diffrn_radiation_monochromator graphite
_diffrn_radiation_source 'fine-focus sealed tube'
_diffrn_radiation_type MoK\a
_diffrn_radiation_wavelength 0.71069
_diffrn_reflns_av_R_equivalents 0.0375
_diffrn_reflns_av_sigmaI/netI 0.0921
_diffrn_reflns_limit_h_max 18
_diffrn_reflns_limit_h_min -16
_diffrn_reflns_limit_k_max 16
_diffrn_reflns_limit_k_min -21
_diffrn_reflns_limit_l_max 22
_diffrn_reflns_limit_l_min -24
_diffrn_reflns_number 21742
_diffrn_reflns_theta_full 25.00
_diffrn_reflns_theta_max 28.54
_diffrn_reflns_theta_min 2.17
_diffrn_standards_number 0
_exptl_absorpt_coefficient_mu 0.596
_exptl_absorpt_correction_T_max 0.862
_exptl_absorpt_correction_T_min 0.808
_exptl_absorpt_correction_type multi-scan
_exptl_absorpt_process_details 'SADABS (Sheldrick, 1996)'
_exptl_crystal_colour green
_exptl_crystal_density_diffrn 1.290
_exptl_crystal_density_method 'not measured'
_exptl_crystal_description block
_exptl_crystal_F_000 1456
_exptl_crystal_size_max 0.36
_exptl_crystal_size_mid 0.33
_exptl_crystal_size_min 0.25
_refine_diff_density_max 0.725
_refine_diff_density_min -0.662
_refine_diff_density_rms 0.083
_refine_ls_extinction_method none
_refine_ls_goodness_of_fit_ref 0.939
_refine_ls_hydrogen_treatment mixed
_refine_ls_matrix_type full
_refine_ls_number_parameters 859
_refine_ls_number_reflns 16282
_refine_ls_number_restraints 3
_refine_ls_restrained_S_all 0.939
_refine_ls_R_factor_all 0.1269
_refine_ls_R_factor_gt 0.0671
_refine_ls_shift/su_max 0.002
_refine_ls_shift/su_mean 0.000
_refine_ls_structure_factor_coef Fsqd
_refine_ls_weighting_details 'calc w=1/[\s^2^(Fo^2^)+(0.1179P)^2^+0.0000P] where P=(Fo^2^+2Fc^2^)/3'
_refine_ls_weighting_scheme calc
_refine_ls_wR_factor_gt 0.1753
_refine_ls_wR_factor_ref 0.2099
_reflns_number_gt 8486
_reflns_number_total 16282
_reflns_threshold_expression >2sigma(I)
_cod_data_source_file cg1010105_si_001.cif
_cod_data_source_block 2
_cod_depositor_comments
;
The following automatic conversions were performed:

'_symmetry_cell_setting' value 'Triclinic' changed to 'triclinic'
according to /home/saulius/struct/CIF-dictionaries/cif_core.dic
dictionary named 'cif_core.dic' version 2.4.2 from 2011-04-26.

Automatic conversion script
Id: cif_fix_values 1715 2011-07-08 13:25:40Z adriana 
;
_cod_original_cell_volume 3586.1(11)
_cod_original_sg_symbol_Hall '-P 1 '
_cod_database_code 4502092

loop_
_symmetry_equiv_pos_as_xyz
'x, y, z'
'-x, -y, -z'

loop_
_atom_site_label
_atom_site_type_symbol
_atom_site_fract_x
_atom_site_fract_y
_atom_site_fract_z
_atom_site_U_iso_or_equiv
_atom_site_adp_type
_atom_site_occupancy
_atom_site_symmetry_multiplicity
_atom_site_calc_flag
_atom_site_refinement_flags
Ni1 Ni 0.26292(4) 0.01507(3) 0.78085(3) 0.04821(15) Uani 1 1 d .
Ni2 Ni 0.93007(4) 0.60839(3) 1.20017(3) 0.05652(17) Uani 1 1 d .
C1 C 0.0533(3) 0.0239(2) 0.7158(3) 0.0552(9) Uani 1 1 d .
H1A H 0.0462 0.0659 0.7684 0.066 Uiso 1 1 calc R
H1B H -0.0152 -0.0033 0.6781 0.066 Uiso 1 1 calc R
C2 C 0.1265(3) 0.0757(2) 0.6845(2) 0.0513(9) Uani 1 1 d .
H2A H 0.1321 0.0338 0.6314 0.062 Uiso 1 1 calc R
H2B H 0.0988 0.1233 0.6786 0.062 Uiso 1 1 calc R
C3 C 0.0810(3) -0.1300(3) 0.6429(3) 0.0635(11) Uani 1 1 d .
H3A H 0.0390 -0.1849 0.6423 0.076 Uiso 1 1 calc R
H3B H 0.0439 -0.1195 0.6000 0.076 Uiso 1 1 calc R
C4 C 0.1826(3) -0.1443(2) 0.6271(2) 0.0568(10) Uani 1 1 d .
C5 C 0.3485(4) -0.1212(3) 0.6352(3) 0.0674(11) Uani 1 1 d .
C6 C 0.4558(4) -0.0870(4) 0.6562(4) 0.0898(15) Uani 1 1 d .
H6 H 0.4896 -0.0292 0.6990 0.108 Uiso 1 1 calc R
C7 C 0.5113(5) -0.1432(5) 0.6099(5) 0.122(2) Uani 1 1 d .
H7 H 0.5834 -0.1214 0.6210 0.146 Uiso 1 1 calc R
C8 C 0.4619(7) -0.2297(5) 0.5486(5) 0.134(3) Uani 1 1 d .
H8 H 0.5018 -0.2654 0.5200 0.160 Uiso 1 1 calc R
C9 C 0.3560(7) -0.2654(4) 0.5281(4) 0.104(2) Uani 1 1 d .
H9 H 0.3237 -0.3242 0.4864 0.125 Uiso 1 1 calc R
C10 C 0.2978(4) -0.2103(3) 0.5719(3) 0.0729(12) Uani 1 1 d .
C11 C 0.1098(4) -0.3078(3) 0.5176(3) 0.0736(13) Uani 1 1 d .
H11A H 0.1320 -0.3454 0.4706 0.088 Uiso 1 1 calc R
H11B H 0.0483 -0.2927 0.4980 0.088 Uiso 1 1 calc R
C12 C 0.0818(4) -0.3623(2) 0.5647(2) 0.0645(11) Uani 1 1 d .
C13 C 0.1558(4) -0.3875(3) 0.6042(3) 0.0749(13) Uani 1 1 d .
H13 H 0.2254 -0.3691 0.6042 0.090 Uiso 1 1 calc R
C14 C 0.1280(4) -0.4399(3) 0.6440(3) 0.0709(12) Uani 1 1 d .
H14 H 0.1790 -0.4565 0.6702 0.085 Uiso 1 1 calc R
C15 C 0.0251(4) -0.4678(2) 0.6453(2) 0.0602(10) Uani 1 1 d .
C16 C -0.0507(4) -0.4418(3) 0.6067(3) 0.0689(12) Uani 1 1 d .
H16 H -0.1201 -0.4589 0.6076 0.083 Uiso 1 1 calc R
C17 C -0.0202(4) -0.3896(3) 0.5664(2) 0.0703(13) Uani 1 1 d .
H17 H -0.0707 -0.3727 0.5400 0.084 Uiso 1 1 calc R
C18 C -0.0043(4) -0.5217(3) 0.6913(3) 0.0635(11) Uani 1 1 d .
C19 C 0.3159(3) 0.1343(3) 0.7033(2) 0.0505(9) Uani 1 1 d .
H19A H 0.3198 0.1902 0.6971 0.061 Uiso 1 1 calc R
H19B H 0.3039 0.0833 0.6498 0.061 Uiso 1 1 calc R
C20 C 0.4141(3) 0.1431(2) 0.7582(2) 0.0519(9) Uani 1 1 d .
C21 C 0.5771(3) 0.1846(3) 0.8267(3) 0.0661(11) Uani 1 1 d .
C22 C 0.6837(4) 0.2218(4) 0.8606(4) 0.0903(16) Uani 1 1 d .
H22 H 0.7252 0.2593 0.8442 0.108 Uiso 1 1 calc R
C23 C 0.7235(4) 0.1993(5) 0.9206(4) 0.107(2) Uani 1 1 d .
H23 H 0.7941 0.2244 0.9467 0.129 Uiso 1 1 calc R
C24 C 0.6632(5) 0.1408(4) 0.9440(3) 0.0946(17) Uani 1 1 d .
H24 H 0.6948 0.1269 0.9840 0.114 Uiso 1 1 calc R
C25 C 0.5586(4) 0.1032(3) 0.9094(3) 0.0764(13) Uani 1 1 d .
H25 H 0.5178 0.0646 0.9252 0.092 Uiso 1 1 calc R
C26 C 0.5158(3) 0.1256(3) 0.8489(3) 0.0596(10) Uani 1 1 d .
C27 C 0.5407(4) 0.2462(3) 0.7232(3) 0.0749(13) Uani 1 1 d .
H27A H 0.5764 0.3096 0.7617 0.090 Uiso 1 1 calc R
H27B H 0.4786 0.2461 0.6891 0.090 Uiso 1 1 calc R
C28 C 0.6099(3) 0.2073(3) 0.6714(3) 0.0679(11) Uani 1 1 d .
C29 C 0.7028(3) 0.2640(3) 0.6756(3) 0.0684(11) Uani 1 1 d .
H29 H 0.7190 0.3269 0.7090 0.082 Uiso 1 1 calc R
C30 C 0.7723(3) 0.2289(3) 0.6311(3) 0.0651(11) Uani 1 1 d .
H30 H 0.8336 0.2684 0.6342 0.078 Uiso 1 1 calc R
C31 C 0.7507(4) 0.1358(3) 0.5826(3) 0.0654(11) Uani 1 1 d .
C32 C 0.6556(4) 0.0794(3) 0.5756(3) 0.0898(16) Uani 1 1 d .
H32 H 0.6385 0.0167 0.5411 0.108 Uiso 1 1 calc R
C33 C 0.5871(4) 0.1145(3) 0.6185(4) 0.0911(16) Uani 1 1 d .
H33 H 0.5237 0.0753 0.6122 0.109 Uiso 1 1 calc R
C34 C 0.8285(4) 0.0955(4) 0.5391(3) 0.0738(12) Uani 1 1 d .
C35 C 0.2371(3) 0.2043(2) 0.8151(2) 0.0486(8) Uani 1 1 d .
H35A H 0.2963 0.2526 0.8219 0.058 Uiso 1 1 calc R
H35B H 0.1744 0.2234 0.8063 0.058 Uiso 1 1 calc R
C36 C 0.2479(3) 0.1920(2) 0.8906(2) 0.0448(8) Uani 1 1 d .
C37 C 0.2514(3) 0.1256(3) 0.9700(2) 0.0558(9) Uani 1 1 d .
C38 C 0.2676(3) 0.2180(2) 1.0193(2) 0.0530(9) Uani 1 1 d .
C39 C 0.2815(4) 0.2546(3) 1.1027(3) 0.0753(12) Uani 1 1 d .
H39 H 0.2941 0.3174 1.1351 0.090 Uiso 1 1 calc R
C40 C 0.2756(5) 0.1933(4) 1.1355(3) 0.0931(16) Uani 1 1 d .
H40 H 0.2811 0.2147 1.1912 0.112 Uiso 1 1 calc R
C41 C 0.2618(5) 0.1013(4) 1.0882(3) 0.0981(18) Uani 1 1 d .
H41 H 0.2610 0.0626 1.1133 0.118 Uiso 1 1 calc R
C42 C 0.2490(4) 0.0641(3) 1.0047(3) 0.0782(13) Uani 1 1 d .
H42 H 0.2393 0.0016 0.9730 0.094 Uiso 1 1 calc R
C43 C 0.2957(3) 0.3586(2) 0.9938(3) 0.0561(10) Uani 1 1 d .
H43A H 0.2583 0.3872 1.0340 0.067 Uiso 1 1 calc R
H43B H 0.2754 0.3708 0.9477 0.067 Uiso 1 1 calc R
C44 C 0.4109(3) 0.4005(2) 1.0304(2) 0.0517(9) Uani 1 1 d .
C45 C 0.4831(3) 0.3605(3) 0.9953(3) 0.0695(12) Uani 1 1 d .
H45 H 0.4601 0.3054 0.9476 0.083 Uiso 1 1 calc R
C46 C 0.5887(3) 0.3997(3) 1.0288(3) 0.0646(11) Uani 1 1 d .
H46 H 0.6361 0.3709 1.0041 0.078 Uiso 1 1 calc R
C47 C 0.6245(3) 0.4822(2) 1.0993(2) 0.0524(9) Uani 1 1 d .
C48 C 0.5536(3) 0.5221(3) 1.1340(3) 0.0758(13) Uani 1 1 d .
H48 H 0.5767 0.5770 1.1818 0.091 Uiso 1 1 calc R
C49 C 0.4476(3) 0.4830(3) 1.1000(3) 0.0716(12) Uani 1 1 d .
H49 H 0.4005 0.5127 1.1243 0.086 Uiso 1 1 calc R
C50 C 0.7406(3) 0.5262(3) 1.1363(3) 0.0592(10) Uani 1 1 d .
C51 C 0.0573(3) -0.0789(3) 0.7814(3) 0.0607(10) Uani 1 1 d .
H51A H -0.0115 -0.1220 0.7558 0.073 Uiso 1 1 calc R
H51B H 0.0530 -0.0265 0.8288 0.073 Uiso 1 1 calc R
C52 C 0.1338(3) -0.1240(2) 0.8056(2) 0.0545(9) Uani 1 1 d .
C53 C 0.2826(4) -0.1533(3) 0.8289(2) 0.0618(11) Uani 1 1 d .
C54 C 0.2038(4) -0.2213(3) 0.8310(2) 0.0727(13) Uani 1 1 d .
C55 C 0.2305(6) -0.2950(3) 0.8424(3) 0.0925(18) Uani 1 1 d .
H55 H 0.1806 -0.3409 0.8441 0.111 Uiso 1 1 calc R
C56 C 0.3316(8) -0.2951(4) 0.8507(4) 0.124(3) Uani 1 1 d .
H56 H 0.3507 -0.3433 0.8574 0.148 Uiso 1 1 calc R
C57 C 0.4082(6) -0.2276(4) 0.8498(4) 0.106(2) Uani 1 1 d .
H57 H 0.4769 -0.2309 0.8574 0.127 Uiso 1 1 calc R
C58 C 0.3856(5) -0.1547(3) 0.8379(3) 0.0838(14) Uani 1 1 d .
H58 H 0.4368 -0.1096 0.8362 0.101 Uiso 1 1 calc R
C59 C 0.0111(4) -0.2536(3) 0.8131(3) 0.0807(15) Uani 1 1 d .
H59A H -0.0018 -0.3165 0.7721 0.097 Uiso 1 1 calc R
H59B H -0.0427 -0.2287 0.7964 0.097 Uiso 1 1 calc R
C60 C 0.0037(3) -0.2536(3) 0.8930(3) 0.0649(11) Uani 1 1 d .
C61 C -0.0229(6) -0.3359(3) 0.8971(3) 0.117(3) Uani 1 1 d .
H61 H -0.0368 -0.3907 0.8499 0.140 Uiso 1 1 calc R
C62 C -0.0293(5) -0.3386(3) 0.9690(3) 0.0952(18) Uani 1 1 d .
H62 H -0.0469 -0.3954 0.9696 0.114 Uiso 1 1 calc R
C63 C -0.0109(3) -0.2619(2) 1.0387(2) 0.0502(9) Uani 1 1 d .
C64 C 0.0121(3) -0.1779(3) 1.0360(3) 0.0594(10) Uani 1 1 d .
H64 H 0.0240 -0.1236 1.0833 0.071 Uiso 1 1 calc R
C65 C 0.0174(3) -0.1750(3) 0.9626(3) 0.0600(10) Uani 1 1 d .
H65 H 0.0305 -0.1187 0.9609 0.072 Uiso 1 1 calc R
C66 C -0.0161(3) -0.2672(3) 1.1170(3) 0.0533(9) Uani 1 1 d .
N1 N 0.2315(2) 0.11803(18) 0.74242(17) 0.0454(7) Uani 1 1 d .
N2 N 0.0962(2) -0.04930(18) 0.72391(18) 0.0487(7) Uani 1 1 d .
N3 N 0.2714(3) -0.0824(2) 0.6682(2) 0.0573(8) Uani 1 1 d .
N4 N 0.1933(3) -0.2228(2) 0.5687(2) 0.0638(9) Uani 1 1 d .
N5 N 0.4129(2) 0.1005(2) 0.80480(19) 0.0521(7) Uani 1 1 d .
N6 N 0.5097(2) 0.1944(2) 0.7684(2) 0.0610(8) Uani 1 1 d .
N7 N 0.2654(2) 0.25844(18) 0.96662(19) 0.0493(7) Uani 1 1 d .
N8 N 0.2391(2) 0.10938(19) 0.88888(19) 0.0515(7) Uani 1 1 d .
N9 N 0.1110(3) -0.2007(2) 0.81699(19) 0.0606(9) Uani 1 1 d .
N10 N 0.2336(3) -0.0921(2) 0.8134(2) 0.0551(8) Uani 1 1 d .
O1 O -0.0944(3) -0.5331(2) 0.7018(2) 0.0809(9) Uani 1 1 d .
O2 O 0.0657(2) -0.5500(2) 0.7189(2) 0.0750(8) Uani 1 1 d .
O1W O 0.9823(2) 0.74232(18) 1.28731(17) 0.0635(7) Uani 1 1 d .
O3 O 0.8024(3) 0.0114(3) 0.4907(2) 0.1043(13) Uani 1 1 d .
O2W O 1.0666(2) 0.5779(2) 1.1776(2) 0.0776(9) Uani 1 1 d .
O4 O 0.9181(3) 0.1489(3) 0.5554(2) 0.0868(10) Uani 1 1 d .
O3W O 1.0914(4) 0.1157(4) 0.5060(3) 0.1375(18) Uani 1 1 d .
O5 O 0.8047(2) 0.4874(2) 1.10623(19) 0.0694(8) Uani 1 1 d .
O6 O 0.7685(2) 0.60345(18) 1.19818(19) 0.0666(8) Uani 1 1 d .
O7 O 0.0287(3) -0.19715(19) 1.18262(18) 0.0726(8) Uani 1 1 d .
O6W O -0.1516(11) -0.3236(10) 0.4094(9) 0.312(6) Uani 1 1 d .
O8 O -0.0672(2) -0.34244(18) 1.11110(17) 0.0601(7) Uani 1 1 d .
O9W O 0.2684(16) 0.4590(14) 1.2906(14) 0.251(8) Uiso 0.50 1 d P
O9W' O 0.2855(11) 0.4894(11) 1.2393(10) 0.190(5) Uiso 0.50 1 d P
O8W O -0.1922(19) -0.1529(17) 0.6862(16) 0.281(10) Uiso 0.50 1 d P
O8W' O -0.1993(14) -0.1261(12) 0.6216(12) 0.217(6) Uiso 0.50 1 d P
O4W O 0.8535(5) 0.4524(3) 0.9578(3) 0.153(2) Uani 1 1 d .
O7W O -0.2513(18) -0.2899(14) 0.3541(12) 0.235(7) Uiso 0.50 1 d P
O7W' O -0.3375(17) -0.3222(13) 0.3362(12) 0.227(7) Uiso 0.50 1 d P
O5W O 0.2030(6) -0.0376(5) 1.2460(8) 0.243(4) Uani 1 1 d D
H5A H 0.235(11) 0.013(6) 1.256(14) 0.364 Uiso 1 1 d D
H5B H 0.141(4) -0.049(12) 1.242(15) 0.364 Uiso 1 1 d D

loop_
_atom_site_aniso_label
_atom_site_aniso_U_11
_atom_site_aniso_U_22
_atom_site_aniso_U_33
_atom_site_aniso_U_23
_atom_site_aniso_U_13
_atom_site_aniso_U_12
Ni1 0.0592(3) 0.0398(2) 0.0525(3) 0.0259(2) 0.0148(2) 0.01585(19)
Ni2 0.0631(3) 0.0536(3) 0.0579(3) 0.0311(2) 0.0116(2) 0.0153(2)
C1 0.055(2) 0.0459(18) 0.064(3) 0.0265(18) 0.0052(18) 0.0152(16)
C2 0.059(2) 0.0499(19) 0.047(2) 0.0257(17) 0.0049(17) 0.0180(16)
C3 0.077(3) 0.0436(19) 0.057(3) 0.0177(18) 0.002(2) 0.0111(18)
C4 0.087(3) 0.0430(18) 0.045(2) 0.0226(17) 0.016(2) 0.0216(19)
C5 0.098(3) 0.053(2) 0.068(3) 0.032(2) 0.038(2) 0.033(2)
C6 0.090(4) 0.078(3) 0.110(4) 0.038(3) 0.050(3) 0.035(3)
C7 0.106(4) 0.110(5) 0.167(7) 0.053(5) 0.079(5) 0.051(4)
C8 0.146(7) 0.106(5) 0.162(7) 0.038(5) 0.101(6) 0.066(5)
C9 0.164(6) 0.073(3) 0.096(4) 0.032(3) 0.064(4) 0.062(4)
C10 0.109(4) 0.060(2) 0.065(3) 0.031(2) 0.039(3) 0.036(3)
C11 0.122(4) 0.045(2) 0.046(2) 0.0173(18) 0.012(2) 0.018(2)
C12 0.105(3) 0.0386(18) 0.040(2) 0.0154(16) 0.004(2) 0.013(2)
C13 0.093(3) 0.065(3) 0.065(3) 0.035(2) 0.006(2) 0.012(2)
C14 0.095(3) 0.064(2) 0.053(3) 0.031(2) 0.002(2) 0.021(2)
C15 0.086(3) 0.0428(18) 0.042(2) 0.0155(16) 0.0011(19) 0.0151(19)
C16 0.101(3) 0.0452(19) 0.053(3) 0.0201(18) 0.003(2) 0.018(2)
C17 0.116(4) 0.047(2) 0.045(2) 0.0201(18) 0.004(2) 0.027(2)
C18 0.084(3) 0.046(2) 0.051(2) 0.0200(18) -0.001(2) 0.012(2)
C19 0.059(2) 0.054(2) 0.050(2) 0.0326(17) 0.0177(17) 0.0154(16)
C20 0.057(2) 0.0500(19) 0.053(2) 0.0235(17) 0.0203(17) 0.0166(16)
C21 0.055(2) 0.065(2) 0.066(3) 0.016(2) 0.017(2) 0.0190(19)
C22 0.057(3) 0.088(3) 0.104(4) 0.024(3) 0.019(3) 0.016(2)
C23 0.060(3) 0.112(5) 0.105(5) 0.012(4) -0.004(3) 0.029(3)
C24 0.085(4) 0.104(4) 0.079(4) 0.027(3) -0.004(3) 0.046(3)
C25 0.078(3) 0.077(3) 0.070(3) 0.030(2) 0.004(2) 0.033(2)
C26 0.058(2) 0.063(2) 0.054(2) 0.0194(19) 0.0124(19) 0.0246(19)
C27 0.074(3) 0.061(2) 0.100(4) 0.041(2) 0.040(3) 0.014(2)
C28 0.070(3) 0.056(2) 0.083(3) 0.031(2) 0.036(2) 0.017(2)
C29 0.069(3) 0.056(2) 0.082(3) 0.029(2) 0.031(2) 0.019(2)
C30 0.068(2) 0.064(2) 0.069(3) 0.032(2) 0.024(2) 0.021(2)
C31 0.077(3) 0.067(3) 0.053(3) 0.025(2) 0.019(2) 0.022(2)
C32 0.101(4) 0.058(3) 0.085(4) 0.011(2) 0.028(3) 0.010(3)
C33 0.092(3) 0.066(3) 0.100(4) 0.023(3) 0.045(3) 0.005(3)
C34 0.082(3) 0.089(3) 0.052(3) 0.026(3) 0.017(2) 0.038(3)
C35 0.0561(19) 0.0381(16) 0.056(2) 0.0243(16) 0.0124(17) 0.0149(15)
C36 0.0467(18) 0.0407(16) 0.049(2) 0.0220(16) 0.0106(15) 0.0118(14)
C37 0.070(2) 0.056(2) 0.046(2) 0.0267(18) 0.0146(18) 0.0170(18)
C38 0.056(2) 0.0496(19) 0.053(2) 0.0226(18) 0.0129(17) 0.0154(16)
C39 0.105(3) 0.070(3) 0.048(3) 0.021(2) 0.019(2) 0.030(2)
C40 0.136(5) 0.094(4) 0.050(3) 0.032(3) 0.020(3) 0.034(3)
C41 0.158(5) 0.096(4) 0.058(3) 0.051(3) 0.029(3) 0.036(4)
C42 0.121(4) 0.059(2) 0.065(3) 0.038(2) 0.020(3) 0.025(2)
C43 0.058(2) 0.0360(16) 0.065(3) 0.0174(16) 0.0037(18) 0.0140(15)
C44 0.058(2) 0.0384(17) 0.059(2) 0.0231(16) 0.0074(18) 0.0150(16)
C45 0.069(3) 0.067(2) 0.052(3) 0.012(2) 0.006(2) 0.015(2)
C46 0.058(2) 0.073(3) 0.059(3) 0.025(2) 0.013(2) 0.023(2)
C47 0.061(2) 0.0427(18) 0.061(2) 0.0329(18) 0.0103(19) 0.0125(16)
C48 0.065(3) 0.0391(19) 0.092(3) 0.008(2) 0.007(2) 0.0046(19)
C49 0.065(2) 0.045(2) 0.087(3) 0.013(2) 0.014(2) 0.0160(18)
C50 0.067(2) 0.051(2) 0.070(3) 0.042(2) 0.008(2) 0.0092(19)
C51 0.066(2) 0.0463(19) 0.074(3) 0.0309(19) 0.021(2) 0.0116(17)
C52 0.078(3) 0.0408(17) 0.049(2) 0.0237(16) 0.0217(19) 0.0125(17)
C53 0.103(3) 0.049(2) 0.050(2) 0.0310(18) 0.022(2) 0.034(2)
C54 0.133(4) 0.0417(19) 0.043(2) 0.0234(17) 0.013(2) 0.020(2)
C55 0.169(6) 0.051(2) 0.062(3) 0.036(2) 0.011(3) 0.029(3)
C56 0.221(8) 0.073(4) 0.093(4) 0.054(3) 0.007(5) 0.064(5)
C57 0.144(5) 0.098(4) 0.100(4) 0.056(3) 0.018(4) 0.071(4)
C58 0.118(4) 0.079(3) 0.083(3) 0.049(3) 0.032(3) 0.054(3)
C59 0.117(4) 0.054(2) 0.050(3) 0.026(2) 0.006(2) -0.018(2)
C60 0.081(3) 0.053(2) 0.052(2) 0.0295(19) 0.007(2) -0.0078(19)
C61 0.224(7) 0.041(2) 0.057(3) 0.022(2) 0.026(4) -0.020(3)
C62 0.170(5) 0.040(2) 0.066(3) 0.026(2) 0.037(3) -0.006(3)
C63 0.0530(19) 0.0496(19) 0.056(2) 0.0313(18) 0.0141(17) 0.0126(16)
C64 0.080(3) 0.0464(19) 0.063(3) 0.0277(18) 0.029(2) 0.0248(18)
C65 0.074(2) 0.0439(19) 0.069(3) 0.0326(19) 0.020(2) 0.0126(18)
C66 0.053(2) 0.058(2) 0.062(3) 0.034(2) 0.0196(18) 0.0222(17)
N1 0.0536(16) 0.0412(14) 0.0459(17) 0.0241(13) 0.0095(13) 0.0143(12)
N2 0.0576(16) 0.0382(14) 0.0492(18) 0.0201(13) 0.0093(14) 0.0122(12)
N3 0.076(2) 0.0471(16) 0.056(2) 0.0247(15) 0.0230(17) 0.0241(16)
N4 0.106(3) 0.0390(15) 0.048(2) 0.0190(14) 0.0215(18) 0.0223(17)
N5 0.0553(17) 0.0513(16) 0.0555(19) 0.0274(15) 0.0139(14) 0.0195(14)
N6 0.0576(18) 0.0591(18) 0.070(2) 0.0294(17) 0.0264(17) 0.0151(15)
N7 0.0536(16) 0.0394(14) 0.0515(19) 0.0192(14) 0.0071(14) 0.0120(12)
N8 0.0665(18) 0.0420(14) 0.053(2) 0.0276(14) 0.0155(15) 0.0157(13)
N9 0.097(2) 0.0417(15) 0.0437(19) 0.0239(14) 0.0178(17) 0.0090(16)
N10 0.077(2) 0.0435(15) 0.057(2) 0.0291(14) 0.0221(16) 0.0230(15)
O1 0.084(2) 0.084(2) 0.090(2) 0.0562(19) 0.0134(18) 0.0251(17)
O2 0.0810(19) 0.083(2) 0.085(2) 0.0592(18) 0.0176(16) 0.0276(16)
O1W 0.0765(17) 0.0563(15) 0.0556(17) 0.0245(13) 0.0117(14) 0.0182(13)
O3 0.105(3) 0.096(3) 0.075(2) -0.003(2) 0.022(2) 0.041(2)
O2W 0.0826(19) 0.088(2) 0.081(2) 0.0439(18) 0.0269(17) 0.0456(17)
O4 0.091(2) 0.108(3) 0.061(2) 0.0280(19) 0.0297(18) 0.043(2)
O3W 0.145(4) 0.206(5) 0.143(4) 0.122(4) 0.078(3) 0.094(4)
O5 0.0640(17) 0.0717(18) 0.077(2) 0.0373(16) 0.0173(15) 0.0199(15)
O6 0.0632(16) 0.0517(15) 0.080(2) 0.0342(15) 0.0053(14) 0.0047(13)
O7 0.108(2) 0.0557(16) 0.0541(18) 0.0259(14) 0.0252(16) 0.0143(16)
O6W 0.348(14) 0.408(17) 0.342(15) 0.259(14) 0.167(12) 0.186(13)
O8 0.0628(15) 0.0636(16) 0.0588(17) 0.0400(13) 0.0085(13) 0.0039(12)
O4W 0.218(5) 0.122(4) 0.129(4) 0.055(3) 0.104(4) 0.021(4)
O5W 0.169(6) 0.165(6) 0.289(10) 0.014(7) 0.069(8) 0.004(5)

loop_
_atom_type_symbol
_atom_type_description
_atom_type_scat_dispersion_real
_atom_type_scat_dispersion_imag
_atom_type_scat_source
C C 0.0033 0.0016 'International Tables Vol C Tables 4.2.6.8 and 6.1.1.4'
H H 0.0000 0.0000 'International Tables Vol C Tables 4.2.6.8 and 6.1.1.4'
N N 0.0061 0.0033 'International Tables Vol C Tables 4.2.6.8 and 6.1.1.4'
O O 0.0106 0.0060 'International Tables Vol C Tables 4.2.6.8 and 6.1.1.4'
Ni Ni 0.3393 1.1124 'International Tables Vol C Tables 4.2.6.8 and 6.1.1.4'

loop_
_geom_angle_atom_site_label_1
_geom_angle_atom_site_label_2
_geom_angle_atom_site_label_3
_geom_angle
_geom_angle_site_symmetry_1
_geom_angle_site_symmetry_3
N10 Ni1 N3 86.88(13) . .
N10 Ni1 N8 92.93(12) . .
N3 Ni1 N8 174.53(13) . .
N10 Ni1 N5 123.79(12) . .
N3 Ni1 N5 93.83(13) . .
N8 Ni1 N5 90.82(12) . .
N10 Ni1 N1 158.67(12) . .
N3 Ni1 N1 97.73(12) . .
N8 Ni1 N1 80.51(11) . .
N5 Ni1 N1 76.86(11) . .
N10 Ni1 N2 77.95(12) . .
N3 Ni1 N2 80.65(13) . .
N8 Ni1 N2 93.96(12) . .
N5 Ni1 N2 157.50(11) . .
N1 Ni1 N2 82.26(10) . .
O1W Ni2 O2W 102.11(13) . .
O1W Ni2 O2 96.23(12) . 2_657
O2W Ni2 O2 89.37(13) . 2_657
O1W Ni2 O8 87.90(11) . 1_665
O2W Ni2 O8 85.83(12) . 1_665
O2 Ni2 O8 174.23(12) 2_657 1_665
O1W Ni2 O6 93.26(11) . .
O2W Ni2 O6 164.62(13) . .
O2 Ni2 O6 89.75(12) 2_657 .
O8 Ni2 O6 94.03(11) 1_665 .
O1W Ni2 O5 151.95(12) . .
O2W Ni2 O5 104.87(13) . .
O2 Ni2 O5 91.63(12) 2_657 .
O8 Ni2 O5 86.54(11) 1_665 .
O6 Ni2 O5 59.81(12) . .
O1W Ni2 C50 123.07(14) . .
O2W Ni2 C50 134.42(15) . .
O2 Ni2 C50 91.29(12) 2_657 .
O8 Ni2 C50 89.80(11) 1_665 .
O6 Ni2 C50 30.26(13) . .
O5 Ni2 C50 29.56(12) . .
N2 C1 C2 109.1(3) . .
N2 C1 H1A 109.9 . .
C2 C1 H1A 109.9 . .
N2 C1 H1B 109.9 . .
C2 C1 H1B 109.9 . .
H1A C1 H1B 108.3 . .
N1 C2 C1 110.0(3) . .
N1 C2 H2A 109.7 . .
C1 C2 H2A 109.7 . .
N1 C2 H2B 109.7 . .
C1 C2 H2B 109.7 . .
H2A C2 H2B 108.2 . .
C4 C3 N2 111.0(3) . .
C4 C3 H3A 109.4 . .
N2 C3 H3A 109.4 . .
C4 C3 H3B 109.4 . .
N2 C3 H3B 109.4 . .
H3A C3 H3B 108.0 . .
N3 C4 N4 113.0(4) . .
N3 C4 C3 123.1(3) . .
N4 C4 C3 123.9(4) . .
C6 C5 N3 130.9(4) . .
C6 C5 C10 121.3(4) . .
N3 C5 C10 107.7(4) . .
C5 C6 C7 116.9(6) . .
C5 C6 H6 121.5 . .
C7 C6 H6 121.5 . .
C8 C7 C6 121.6(6) . .
C8 C7 H7 119.2 . .
C6 C7 H7 119.2 . .
C9 C8 C7 122.3(6) . .
C9 C8 H8 118.9 . .
C7 C8 H8 118.9 . .
C8 C9 C10 117.7(6) . .
C8 C9 H9 121.1 . .
C10 C9 H9 121.1 . .
N4 C10 C9 133.8(5) . .
N4 C10 C5 106.1(4) . .
C9 C10 C5 120.2(5) . .
N4 C11 C12 111.6(3) . .
N4 C11 H11A 109.3 . .
C12 C11 H11A 109.3 . .
N4 C11 H11B 109.3 . .
C12 C11 H11B 109.3 . .
H11A C11 H11B 108.0 . .
C17 C12 C13 118.4(4) . .
C17 C12 C11 119.7(4) . .
C13 C12 C11 121.9(5) . .
C12 C13 C14 120.9(5) . .
C12 C13 H13 119.6 . .
C14 C13 H13 119.6 . .
C15 C14 C13 120.7(4) . .
C15 C14 H14 119.6 . .
C13 C14 H14 119.6 . .
C14 C15 C16 119.2(4) . .
C14 C15 C18 120.6(4) . .
C16 C15 C18 120.1(4) . .
C15 C16 C17 118.7(5) . .
C15 C16 H16 120.7 . .
C17 C16 H16 120.7 . .
C12 C17 C16 122.1(4) . .
C12 C17 H17 119.0 . .
C16 C17 H17 119.0 . .
O1 C18 O2 124.3(4) . .
O1 C18 C15 118.6(4) . .
O2 C18 C15 117.1(4) . .
N1 C19 C20 106.1(3) . .
N1 C19 H19A 110.5 . .
C20 C19 H19A 110.5 . .
N1 C19 H19B 110.5 . .
C20 C19 H19B 110.5 . .
H19A C19 H19B 108.7 . .
N5 C20 N6 113.0(3) . .
N5 C20 C19 120.8(3) . .
N6 C20 C19 126.1(3) . .
C22 C21 C26 122.5(5) . .
C22 C21 N6 131.7(5) . .
C26 C21 N6 105.9(3) . .
C23 C22 C21 115.1(6) . .
C23 C22 H22 122.5 . .
C21 C22 H22 122.5 . .
C22 C23 C24 123.2(5) . .
C22 C23 H23 118.4 . .
C24 C23 H23 118.4 . .
C25 C24 C23 121.3(5) . .
C25 C24 H24 119.4 . .
C23 C24 H24 119.4 . .
C24 C25 C26 116.8(5) . .
C24 C25 H25 121.6 . .
C26 C25 H25 121.6 . .
C21 C26 N5 108.9(4) . .
C21 C26 C25 121.1(4) . .
N5 C26 C25 130.0(4) . .
N6 C27 C28 112.4(4) . .
N6 C27 H27A 109.1 . .
C28 C27 H27A 109.1 . .
N6 C27 H27B 109.1 . .
C28 C27 H27B 109.1 . .
H27A C27 H27B 107.9 . .
C29 C28 C33 117.2(4) . .
C29 C28 C27 120.0(4) . .
C33 C28 C27 122.7(4) . .
C28 C29 C30 121.5(4) . .
C28 C29 H29 119.3 . .
C30 C29 H29 119.3 . .
C31 C30 C29 120.2(4) . .
C31 C30 H30 119.9 . .
C29 C30 H30 119.9 . .
C30 C31 C32 118.4(4) . .
C30 C31 C34 121.0(4) . .
C32 C31 C34 120.5(4) . .
C33 C32 C31 121.0(4) . .
C33 C32 H32 119.5 . .
C31 C32 H32 119.5 . .
C32 C33 C28 121.5(4) . .
C32 C33 H33 119.2 . .
C28 C33 H33 119.2 . .
O3 C34 O4 123.9(5) . .
O3 C34 C31 118.7(5) . .
O4 C34 C31 117.4(4) . .
C36 C35 N1 111.8(3) . .
C36 C35 H35A 109.3 . .
N1 C35 H35A 109.3 . .
C36 C35 H35B 109.3 . .
N1 C35 H35B 109.3 . .
H35A C35 H35B 107.9 . .
N8 C36 N7 111.9(3) . .
N8 C36 C35 122.0(3) . .
N7 C36 C35 126.1(3) . .
C38 C37 N8 109.9(3) . .
C38 C37 C42 119.9(4) . .
N8 C37 C42 130.2(4) . .
C37 C38 C39 123.1(4) . .
C37 C38 N7 105.2(3) . .
C39 C38 N7 131.7(4) . .
C40 C39 C38 116.4(4) . .
C40 C39 H39 121.8 . .
C38 C39 H39 121.8 . .
C41 C40 C39 121.7(5) . .
C41 C40 H40 119.1 . .
C39 C40 H40 119.1 . .
C40 C41 C42 122.2(5) . .
C40 C41 H41 118.9 . .
C42 C41 H41 118.9 . .
C41 C42 C37 116.6(4) . .
C41 C42 H42 121.7 . .
C37 C42 H42 121.7 . .
N7 C43 C44 112.1(3) . .
N7 C43 H43A 109.2 . .
C44 C43 H43A 109.2 . .
N7 C43 H43B 109.2 . .
C44 C43 H43B 109.2 . .
H43A C43 H43B 107.9 . .
C45 C44 C49 117.7(4) . .
C45 C44 C43 122.0(3) . .
C49 C44 C43 120.3(4) . .
C44 C45 C46 121.7(4) . .
C44 C45 H45 119.2 . .
C46 C45 H45 119.2 . .
C45 C46 C47 120.0(4) . .
C45 C46 H46 120.0 . .
C47 C46 H46 120.0 . .
C48 C47 C46 118.5(4) . .
C48 C47 C50 121.1(4) . .
C46 C47 C50 120.4(4) . .
C47 C48 C49 121.4(4) . .
C47 C48 H48 119.3 . .
C49 C48 H48 119.3 . .
C44 C49 C48 120.6(4) . .
C44 C49 H49 119.7 . .
C48 C49 H49 119.7 . .
O5 C50 O6 121.8(4) . .
O5 C50 C47 120.7(4) . .
O6 C50 C47 117.5(4) . .
O5 C50 Ni2 62.4(2) . .
O6 C50 Ni2 59.4(2) . .
C47 C50 Ni2 176.5(3) . .
N2 C51 C52 106.2(3) . .
N2 C51 H51A 110.5 . .
C52 C51 H51A 110.5 . .
N2 C51 H51B 110.5 . .
C52 C51 H51B 110.5 . .
H51A C51 H51B 108.7 . .
N10 C52 N9 113.4(4) . .
N10 C52 C51 119.9(3) . .
N9 C52 C51 126.6(4) . .
C58 C53 N10 130.2(4) . .
C58 C53 C54 122.9(4) . .
N10 C53 C54 106.9(4) . .
N9 C54 C53 107.4(3) . .
N9 C54 C55 133.2(5) . .
C53 C54 C55 119.3(5) . .
C56 C55 C54 116.8(6) . .
C56 C55 H55 121.6 . .
C54 C55 H55 121.6 . .
C55 C56 C57 123.4(5) . .
C55 C56 H56 118.3 . .
C57 C56 H56 118.3 . .
C56 C57 C58 121.8(6) . .
C56 C57 H57 119.1 . .
C58 C57 H57 119.1 . .
C53 C58 C57 115.8(5) . .
C53 C58 H58 122.1 . .
C57 C58 H58 122.1 . .
N9 C59 C60 112.7(3) . .
N9 C59 H59A 109.1 . .
C60 C59 H59A 109.1 . .
N9 C59 H59B 109.1 . .
C60 C59 H59B 109.1 . .
H59A C59 H59B 107.8 . .
C65 C60 C61 117.4(4) . .
C65 C60 C59 122.9(4) . .
C61 C60 C59 119.6(4) . .
C62 C61 C60 121.3(4) . .
C62 C61 H61 119.3 . .
C60 C61 H61 119.3 . .
C63 C62 C61 122.0(4) . .
C63 C62 H62 119.0 . .
C61 C62 H62 119.0 . .
C62 C63 C64 118.1(4) . .
C62 C63 C66 120.6(3) . .
C64 C63 C66 121.3(4) . .
C63 C64 C65 120.0(4) . .
C63 C64 H64 120.0 . .
C65 C64 H64 120.0 . .
C60 C65 C64 121.0(3) . .
C60 C65 H65 119.5 . .
C64 C65 H65 119.5 . .
O7 C66 O8 125.1(4) . .
O7 C66 C63 118.3(3) . .
O8 C66 C63 116.7(4) . .
C19 N1 C2 113.0(3) . .
C19 N1 C35 110.1(3) . .
C2 N1 C35 113.0(3) . .
C19 N1 Ni1 104.5(2) . .
C2 N1 Ni1 105.96(19) . .
C35 N1 Ni1 109.8(2) . .
C51 N2 C1 113.4(3) . .
C51 N2 C3 111.1(3) . .
C1 N2 C3 112.3(3) . .
C51 N2 Ni1 104.2(2) . .
C1 N2 Ni1 105.6(2) . .
C3 N2 Ni1 109.8(2) . .
C4 N3 C5 106.0(3) . .
C4 N3 Ni1 112.5(3) . .
C5 N3 Ni1 136.7(3) . .
C4 N4 C10 107.2(4) . .
C4 N4 C11 126.1(4) . .
C10 N4 C11 126.5(4) . .
C20 N5 C26 105.4(3) . .
C20 N5 Ni1 111.1(2) . .
C26 N5 Ni1 143.3(3) . .
C20 N6 C21 106.7(3) . .
C20 N6 C27 127.6(4) . .
C21 N6 C27 125.5(4) . .
C36 N7 C38 108.0(3) . .
C36 N7 C43 127.3(3) . .
C38 N7 C43 124.0(3) . .
C36 N8 C37 105.0(3) . .
C36 N8 Ni1 111.8(2) . .
C37 N8 Ni1 138.7(2) . .
C52 N9 C54 106.2(3) . .
C52 N9 C59 128.5(4) . .
C54 N9 C59 125.3(4) . .
C52 N10 C53 106.1(3) . .
C52 N10 Ni1 112.1(2) . .
C53 N10 Ni1 140.8(3) . .
C18 O2 Ni2 131.0(3) . 2_657
C50 O5 Ni2 88.1(2) . .
C50 O6 Ni2 90.3(3) . .
C66 O8 Ni2 129.9(3) . 1_445
H5A O5W H5B 120(5) . .

loop_
_geom_bond_atom_site_label_1
_geom_bond_atom_site_label_2
_geom_bond_distance
_geom_bond_site_symmetry_2
Ni1 N10 2.083(3) .
Ni1 N3 2.089(3) .
Ni1 N8 2.092(3) .
Ni1 N5 2.104(3) .
Ni1 N1 2.181(3) .
Ni1 N2 2.186(3) .
Ni2 O1W 2.045(3) .
Ni2 O2W 2.052(3) .
Ni2 O2 2.087(3) 2_657
Ni2 O8 2.117(3) 1_665
Ni2 O6 2.155(3) .
Ni2 O5 2.219(3) .
Ni2 C50 2.503(4) .
C1 N2 1.487(4) .
C1 C2 1.515(5) .
C1 H1A 0.9700 .
C1 H1B 0.9700 .
C2 N1 1.487(4) .
C2 H2A 0.9700 .
C2 H2B 0.9700 .
C3 C4 1.481(6) .
C3 N2 1.501(5) .
C3 H3A 0.9700 .
C3 H3B 0.9700 .
C4 N3 1.304(5) .
C4 N4 1.360(5) .
C5 C6 1.382(7) .
C5 N3 1.407(5) .
C5 C10 1.413(6) .
C6 C7 1.399(8) .
C6 H6 0.9300 .
C7 C8 1.371(10) .
C7 H7 0.9300 .
C8 C9 1.367(10) .
C8 H8 0.9300 .
C9 C10 1.397(7) .
C9 H9 0.9300 .
C10 N4 1.373(6) .
C11 N4 1.466(5) .
C11 C12 1.525(6) .
C11 H11A 0.9700 .
C11 H11B 0.9700 .
C12 C17 1.372(7) .
C12 C13 1.376(6) .
C13 C14 1.383(6) .
C13 H13 0.9300 .
C14 C15 1.382(7) .
C14 H14 0.9300 .
C15 C16 1.393(6) .
C15 C18 1.503(6) .
C16 C17 1.397(6) .
C16 H16 0.9300 .
C17 H17 0.9300 .
C18 O1 1.249(6) .
C18 O2 1.261(5) .
C19 N1 1.475(5) .
C19 C20 1.490(5) .
C19 H19A 0.9700 .
C19 H19B 0.9700 .
C20 N5 1.318(5) .
C20 N6 1.343(5) .
C21 C22 1.386(6) .
C21 C26 1.388(6) .
C21 N6 1.389(6) .
C22 C23 1.377(9) .
C22 H22 0.9300 .
C23 C24 1.390(9) .
C23 H23 0.9300 .
C24 C25 1.365(7) .
C24 H24 0.9300 .
C25 C26 1.397(6) .
C25 H25 0.9300 .
C26 N5 1.391(5) .
C27 N6 1.470(6) .
C27 C28 1.478(6) .
C27 H27A 0.9700 .
C27 H27B 0.9700 .
C28 C29 1.387(6) .
C28 C33 1.387(6) .
C29 C30 1.390(6) .
C29 H29 0.9300 .
C30 C31 1.376(6) .
C30 H30 0.9300 .
C31 C32 1.390(7) .
C31 C34 1.504(7) .
C32 C33 1.364(7) .
C32 H32 0.9300 .
C33 H33 0.9300 .
C34 O3 1.255(6) .
C34 O4 1.266(6) .
C35 C36 1.483(5) .
C35 N1 1.491(4) .
C35 H35A 0.9700 .
C35 H35B 0.9700 .
C36 N8 1.336(4) .
C36 N7 1.339(5) .
C37 C38 1.379(5) .
C37 N8 1.393(5) .
C37 C42 1.404(6) .
C38 C39 1.379(6) .
C38 N7 1.390(5) .
C39 C40 1.374(7) .
C39 H39 0.9300 .
C40 C41 1.371(8) .
C40 H40 0.9300 .
C41 C42 1.383(7) .
C41 H41 0.9300 .
C42 H42 0.9300 .
C43 N7 1.474(4) .
C43 C44 1.501(5) .
C43 H43A 0.9700 .
C43 H43B 0.9700 .
C44 C45 1.372(6) .
C44 C49 1.378(5) .
C45 C46 1.377(6) .
C45 H45 0.9300 .
C46 C47 1.385(6) .
C46 H46 0.9300 .
C47 C48 1.353(6) .
C47 C50 1.515(5) .
C48 C49 1.383(6) .
C48 H48 0.9300 .
C49 H49 0.9300 .
C50 O5 1.235(5) .
C50 O6 1.261(5) .
C51 N2 1.462(5) .
C51 C52 1.498(6) .
C51 H51A 0.9700 .
C51 H51B 0.9700 .
C52 N10 1.312(5) .
C52 N9 1.358(4) .
C53 C58 1.377(7) .
C53 N10 1.406(5) .
C53 C54 1.411(6) .
C54 N9 1.371(6) .
C54 C55 1.418(6) .
C55 C56 1.349(10) .
C55 H55 0.9300 .
C56 C57 1.378(10) .
C56 H56 0.9300 .
C57 C58 1.389(7) .
C57 H57 0.9300 .
C58 H58 0.9300 .
C59 N9 1.436(6) .
C59 C60 1.497(6) .
C59 H59A 0.9700 .
C59 H59B 0.9700 .
C60 C65 1.364(6) .
C60 C61 1.377(6) .
C61 C62 1.364(7) .
C61 H61 0.9300 .
C62 C63 1.339(6) .
C62 H62 0.9300 .
C63 C64 1.390(5) .
C63 C66 1.500(5) .
C64 C65 1.391(6) .
C64 H64 0.9300 .
C65 H65 0.9300 .
C66 O7 1.249(5) .
C66 O8 1.257(4) .
O2 Ni2 2.088(3) 2_657
O8 Ni2 2.117(3) 1_445
O9W O9W' 1.27(2) .
O8W O8W' 1.43(3) .
O7W O7W' 1.12(2) .
O5W H5A 0.80(17) .
O5W H5B 0.80(2) .

loop_
_geom_torsion_atom_site_label_1
_geom_torsion_atom_site_label_2
_geom_torsion_atom_site_label_3
_geom_torsion_atom_site_label_4
_geom_torsion
_geom_torsion_site_symmetry_1
_geom_torsion_site_symmetry_4
N2 C1 C2 N1 -59.8(4) . .
N2 C3 C4 N3 -15.5(5) . .
N2 C3 C4 N4 164.6(3) . .
N3 C5 C6 C7 -179.2(5) . .
C10 C5 C6 C7 2.3(8) . .
C5 C6 C7 C8 -2.4(10) . .
C6 C7 C8 C9 1.2(13) . .
C7 C8 C9 C10 0.1(12) . .
C8 C9 C10 N4 -179.8(6) . .
C8 C9 C10 C5 -0.2(9) . .
C6 C5 C10 N4 178.6(4) . .
N3 C5 C10 N4 -0.2(5) . .
C6 C5 C10 C9 -1.0(7) . .
N3 C5 C10 C9 -179.8(4) . .
N4 C11 C12 C17 127.3(4) . .
N4 C11 C12 C13 -54.4(6) . .
C17 C12 C13 C14 0.7(6) . .
C11 C12 C13 C14 -177.6(4) . .
C12 C13 C14 C15 -0.3(7) . .
C13 C14 C15 C16 -0.7(6) . .
C13 C14 C15 C18 -177.7(4) . .
C14 C15 C16 C17 1.2(6) . .
C18 C15 C16 C17 178.2(3) . .
C13 C12 C17 C16 -0.2(6) . .
C11 C12 C17 C16 178.2(4) . .
C15 C16 C17 C12 -0.8(6) . .
C14 C15 C18 O1 168.9(4) . .
C16 C15 C18 O1 -8.1(6) . .
C14 C15 C18 O2 -9.0(6) . .
C16 C15 C18 O2 174.0(4) . .
N1 C19 C20 N5 28.7(5) . .
N1 C19 C20 N6 -149.3(4) . .
C26 C21 C22 C23 -2.7(7) . .
N6 C21 C22 C23 177.1(5) . .
C21 C22 C23 C24 2.4(8) . .
C22 C23 C24 C25 -1.5(9) . .
C23 C24 C25 C26 0.7(8) . .
C22 C21 C26 N5 179.7(4) . .
N6 C21 C26 N5 -0.1(4) . .
C22 C21 C26 C25 2.2(7) . .
N6 C21 C26 C25 -177.7(4) . .
C24 C25 C26 C21 -1.1(6) . .
C24 C25 C26 N5 -178.1(4) . .
N6 C27 C28 C29 -129.5(5) . .
N6 C27 C28 C33 49.3(7) . .
C33 C28 C29 C30 -2.4(7) . .
C27 C28 C29 C30 176.5(4) . .
C28 C29 C30 C31 -1.1(7) . .
C29 C30 C31 C32 3.7(7) . .
C29 C30 C31 C34 -175.1(4) . .
C30 C31 C32 C33 -2.8(8) . .
C34 C31 C32 C33 176.0(5) . .
C31 C32 C33 C28 -0.8(9) . .
C29 C28 C33 C32 3.3(8) . .
C27 C28 C33 C32 -175.5(5) . .
C30 C31 C34 O3 -174.7(5) . .
C32 C31 C34 O3 6.5(7) . .
C30 C31 C34 O4 6.9(7) . .
C32 C31 C34 O4 -171.9(5) . .
N1 C35 C36 N8 -8.3(5) . .
N1 C35 C36 N7 172.8(3) . .
N8 C37 C38 C39 179.4(4) . .
C42 C37 C38 C39 -0.3(6) . .
N8 C37 C38 N7 -0.3(4) . .
C42 C37 C38 N7 180.0(4) . .
C37 C38 C39 C40 -1.7(7) . .
N7 C38 C39 C40 177.9(4) . .
C38 C39 C40 C41 3.1(9) . .
C39 C40 C41 C42 -2.5(10) . .
C40 C41 C42 C37 0.3(9) . .
C38 C37 C42 C41 1.0(7) . .
N8 C37 C42 C41 -178.7(5) . .
N7 C43 C44 C45 44.0(5) . .
N7 C43 C44 C49 -138.1(4) . .
C49 C44 C45 C46 1.4(7) . .
C43 C44 C45 C46 179.4(4) . .
C44 C45 C46 C47 -0.6(7) . .
C45 C46 C47 C48 0.3(6) . .
C45 C46 C47 C50 -179.6(4) . .
C46 C47 C48 C49 -0.9(7) . .
C50 C47 C48 C49 179.1(4) . .
C45 C44 C49 C48 -1.9(7) . .
C43 C44 C49 C48 -179.9(4) . .
C47 C48 C49 C44 1.7(7) . .
C48 C47 C50 O5 176.9(4) . .
C46 C47 C50 O5 -3.2(5) . .
C48 C47 C50 O6 -3.4(5) . .
C46 C47 C50 O6 176.5(4) . .
C48 C47 C50 Ni2 -34(5) . .
C46 C47 C50 Ni2 146(5) . .
O1W Ni2 C50 O5 170.7(2) . .
O2W Ni2 C50 O5 -0.6(3) . .
O2 Ni2 C50 O5 -91.0(2) 2_657 .
O8 Ni2 C50 O5 83.3(2) 1_665 .
O6 Ni2 C50 O5 -178.3(4) . .
O1W Ni2 C50 O6 -11.0(3) . .
O2W Ni2 C50 O6 177.7(2) . .
O2 Ni2 C50 O6 87.3(2) 2_657 .
O8 Ni2 C50 O6 -98.4(2) 1_665 .
O5 Ni2 C50 O6 178.3(4) . .
O1W Ni2 C50 C47 20(5) . .
O2W Ni2 C50 C47 -151(5) . .
O2 Ni2 C50 C47 118(5) 2_657 .
O8 Ni2 C50 C47 -67(5) 1_665 .
O6 Ni2 C50 C47 31(5) . .
O5 Ni2 C50 C47 -151(5) . .
N2 C51 C52 N10 35.6(5) . .
N2 C51 C52 N9 -140.4(4) . .
C58 C53 C54 N9 -177.7(4) . .
N10 C53 C54 N9 0.1(4) . .
C58 C53 C54 C55 -0.4(7) . .
N10 C53 C54 C55 177.4(4) . .
N9 C54 C55 C56 176.5(5) . .
C53 C54 C55 C56 0.1(7) . .
C54 C55 C56 C57 1.0(9) . .
C55 C56 C57 C58 -1.7(10) . .
N10 C53 C58 C57 -177.6(5) . .
C54 C53 C58 C57 -0.2(7) . .
C56 C57 C58 C53 1.3(9) . .
N9 C59 C60 C65 59.2(6) . .
N9 C59 C60 C61 -124.0(5) . .
C65 C60 C61 C62 -3.8(10) . .
C59 C60 C61 C62 179.2(6) . .
C60 C61 C62 C63 0.5(11) . .
C61 C62 C63 C64 2.0(9) . .
C61 C62 C63 C66 -178.6(6) . .
C62 C63 C64 C65 -1.2(6) . .
C66 C63 C64 C65 179.4(4) . .
C61 C60 C65 C64 4.5(7) . .
C59 C60 C65 C64 -178.6(4) . .
C63 C64 C65 C60 -2.2(6) . .
C62 C63 C66 O7 160.3(5) . .
C64 C63 C66 O7 -20.3(5) . .
C62 C63 C66 O8 -20.7(6) . .
C64 C63 C66 O8 158.7(3) . .
C20 C19 N1 C2 -159.8(3) . .
C20 C19 N1 C35 72.8(3) . .
C20 C19 N1 Ni1 -45.0(3) . .
C1 C2 N1 C19 155.3(3) . .
C1 C2 N1 C35 -78.8(3) . .
C1 C2 N1 Ni1 41.5(3) . .
C36 C35 N1 C19 -122.2(3) . .
C36 C35 N1 C2 110.3(3) . .
C36 C35 N1 Ni1 -7.7(3) . .
N10 Ni1 N1 C19 -154.8(3) . .
N3 Ni1 N1 C19 -53.4(2) . .
N8 Ni1 N1 C19 131.8(2) . .
N5 Ni1 N1 C19 38.7(2) . .
N2 Ni1 N1 C19 -132.8(2) . .
N10 Ni1 N1 C2 -35.2(4) . .
N3 Ni1 N1 C2 66.2(2) . .
N8 Ni1 N1 C2 -108.6(2) . .
N5 Ni1 N1 C2 158.3(2) . .
N2 Ni1 N1 C2 -13.2(2) . .
N10 Ni1 N1 C35 87.2(4) . .
N3 Ni1 N1 C35 -171.5(2) . .
N8 Ni1 N1 C35 13.8(2) . .
N5 Ni1 N1 C35 -79.3(2) . .
N2 Ni1 N1 C35 109.1(2) . .
C52 C51 N2 C1 -159.7(3) . .
C52 C51 N2 C3 72.8(4) . .
C52 C51 N2 Ni1 -45.4(3) . .
C2 C1 N2 C51 157.4(3) . .
C2 C1 N2 C3 -75.7(4) . .
C2 C1 N2 Ni1 44.0(3) . .
C4 C3 N2 C51 -112.5(4) . .
C4 C3 N2 C1 119.4(3) . .
C4 C3 N2 Ni1 2.2(4) . .
N10 Ni1 N2 C51 35.7(2) . .
N3 Ni1 N2 C51 124.5(2) . .
N8 Ni1 N2 C51 -56.5(2) . .
N5 Ni1 N2 C51 -158.3(3) . .
N1 Ni1 N2 C51 -136.3(2) . .
N10 Ni1 N2 C1 155.4(3) . .
N3 Ni1 N2 C1 -115.8(3) . .
N8 Ni1 N2 C1 63.2(2) . .
N5 Ni1 N2 C1 -38.6(4) . .
N1 Ni1 N2 C1 -16.6(2) . .
N10 Ni1 N2 C3 -83.3(2) . .
N3 Ni1 N2 C3 5.5(2) . .
N8 Ni1 N2 C3 -175.5(2) . .
N5 Ni1 N2 C3 82.7(4) . .
N1 Ni1 N2 C3 104.7(2) . .
N4 C4 N3 C5 0.2(4) . .
C3 C4 N3 C5 -179.7(4) . .
N4 C4 N3 Ni1 -159.6(2) . .
C3 C4 N3 Ni1 20.6(5) . .
C6 C5 N3 C4 -178.7(5) . .
C10 C5 N3 C4 0.0(4) . .
C6 C5 N3 Ni1 -26.4(7) . .
C10 C5 N3 Ni1 152.2(3) . .
N10 Ni1 N3 C4 64.8(3) . .
N8 Ni1 N3 C4 -23.4(13) . .
N5 Ni1 N3 C4 -171.5(3) . .
N1 Ni1 N3 C4 -94.3(3) . .
N2 Ni1 N3 C4 -13.5(3) . .
N10 Ni1 N3 C5 -86.2(4) . .
N8 Ni1 N3 C5 -174.4(10) . .
N5 Ni1 N3 C5 37.5(4) . .
N1 Ni1 N3 C5 114.7(4) . .
N2 Ni1 N3 C5 -164.5(4) . .
N3 C4 N4 C10 -0.3(5) . .
C3 C4 N4 C10 179.6(4) . .
N3 C4 N4 C11 174.1(3) . .
C3 C4 N4 C11 -6.1(6) . .
C9 C10 N4 C4 179.9(5) . .
C5 C10 N4 C4 0.3(4) . .
C9 C10 N4 C11 5.6(8) . .
C5 C10 N4 C11 -174.1(4) . .
C12 C11 N4 C4 -76.7(5) . .
C12 C11 N4 C10 96.6(5) . .
N6 C20 N5 C26 -0.1(4) . .
C19 C20 N5 C26 -178.4(3) . .
N6 C20 N5 Ni1 -176.5(3) . .
C19 C20 N5 Ni1 5.2(4) . .
C21 C26 N5 C20 0.1(4) . .
C25 C26 N5 C20 177.4(4) . .
C21 C26 N5 Ni1 174.6(3) . .
C25 C26 N5 Ni1 -8.2(7) . .
N10 Ni1 N5 C20 161.3(2) . .
N3 Ni1 N5 C20 72.5(3) . .
N8 Ni1 N5 C20 -104.6(3) . .
N1 Ni1 N5 C20 -24.6(2) . .
N2 Ni1 N5 C20 -2.2(5) . .
N10 Ni1 N5 C26 -13.0(5) . .
N3 Ni1 N5 C26 -101.8(4) . .
N8 Ni1 N5 C26 81.1(4) . .
N1 Ni1 N5 C26 161.2(5) . .
N2 Ni1 N5 C26 -176.5(4) . .
N5 C20 N6 C21 0.0(4) . .
C19 C20 N6 C21 178.2(4) . .
N5 C20 N6 C27 176.0(4) . .
C19 C20 N6 C27 -5.9(6) . .
C22 C21 N6 C20 -179.8(5) . .
C26 C21 N6 C20 0.1(4) . .
C22 C21 N6 C27 4.2(7) . .
C26 C21 N6 C27 -176.0(4) . .
C28 C27 N6 C20 -112.4(5) . .
C28 C27 N6 C21 62.8(6) . .
N8 C36 N7 C38 -0.6(4) . .
C35 C36 N7 C38 178.4(3) . .
N8 C36 N7 C43 169.5(3) . .
C35 C36 N7 C43 -11.4(6) . .
C37 C38 N7 C36 0.5(4) . .
C39 C38 N7 C36 -179.1(4) . .
C37 C38 N7 C43 -170.0(3) . .
C39 C38 N7 C43 10.3(6) . .
C44 C43 N7 C36 -99.0(4) . .
C44 C43 N7 C38 69.7(5) . .
N7 C36 N8 C37 0.4(4) . .
C35 C36 N8 C37 -178.7(3) . .
N7 C36 N8 Ni1 -160.5(2) . .
C35 C36 N8 Ni1 20.5(4) . .
C38 C37 N8 C36 -0.1(4) . .
C42 C37 N8 C36 179.6(5) . .
C38 C37 N8 Ni1 152.5(3) . .
C42 C37 N8 Ni1 -27.8(7) . .
N10 Ni1 N8 C36 -177.8(2) . .
N3 Ni1 N8 C36 -89.9(12) . .
N5 Ni1 N8 C36 58.4(2) . .
N1 Ni1 N8 C36 -18.2(2) . .
N2 Ni1 N8 C36 -99.6(2) . .
N10 Ni1 N8 C37 30.9(4) . .
N3 Ni1 N8 C37 118.8(12) . .
N5 Ni1 N8 C37 -93.0(4) . .
N1 Ni1 N8 C37 -169.5(4) . .
N2 Ni1 N8 C37 109.0(4) . .
N10 C52 N9 C54 -1.7(5) . .
C51 C52 N9 C54 174.5(4) . .
N10 C52 N9 C59 -179.9(4) . .
C51 C52 N9 C59 -3.7(6) . .
C53 C54 N9 C52 0.9(4) . .
C55 C54 N9 C52 -175.9(5) . .
C53 C54 N9 C59 179.2(4) . .
C55 C54 N9 C59 2.4(7) . .
C60 C59 N9 C52 -116.9(5) . .
C60 C59 N9 C54 65.2(6) . .
N9 C52 N10 C53 1.8(4) . .
C51 C52 N10 C53 -174.7(4) . .
N9 C52 N10 Ni1 172.6(3) . .
C51 C52 N10 Ni1 -3.9(5) . .
C58 C53 N10 C52 176.5(5) . .
C54 C53 N10 C52 -1.2(4) . .
C58 C53 N10 Ni1 10.0(7) . .
C54 C53 N10 Ni1 -167.6(3) . .
N3 Ni1 N10 C52 -99.2(3) . .
N8 Ni1 N10 C52 75.3(3) . .
N5 Ni1 N10 C52 168.3(2) . .
N1 Ni1 N10 C52 4.2(5) . .
N2 Ni1 N10 C52 -18.1(3) . .
N3 Ni1 N10 C53 66.8(4) . .
N8 Ni1 N10 C53 -118.7(4) . .
N5 Ni1 N10 C53 -25.8(5) . .
N1 Ni1 N10 C53 170.1(4) . .
N2 Ni1 N10 C53 147.9(4) . .
O1 C18 O2 Ni2 -8.3(7) . 2_657
C15 C18 O2 Ni2 169.4(3) . 2_657
O6 C50 O5 Ni2 -1.7(4) . .
C47 C50 O5 Ni2 178.0(3) . .
O1W Ni2 O5 C50 -16.8(4) . .
O2W Ni2 O5 C50 179.5(2) . .
O2 Ni2 O5 C50 89.7(2) 2_657 .
O8 Ni2 O5 C50 -95.7(2) 1_665 .
O6 Ni2 O5 C50 1.0(2) . .
O5 C50 O6 Ni2 1.7(4) . .
C47 C50 O6 Ni2 -177.9(3) . .
O1W Ni2 O6 C50 170.8(2) . .
O2W Ni2 O6 C50 -6.2(6) . .
O2 Ni2 O6 C50 -93.0(2) 2_657 .
O8 Ni2 O6 C50 82.7(2) 1_665 .
O5 Ni2 O6 C50 -1.0(2) . .
O7 C66 O8 Ni2 -15.7(6) . 1_445
C63 C66 O8 Ni2 165.4(2) . 1_445
